data_2007921
loop_
_publ_author_name
'Mague, Joel T.'
'Apblett, Allen W.'
'Todorova, Galina'

_publ_section_title
;
 Metal Alkoxycarboxylate Complexes. II.
 Poly[diaquabis(3-hydroxypropionato)yttrium(III)] Bromide and
 <i>catena</i>-Poly[pentaaqua(3-hydroxypropionato)yttrium(III)] Bromide
 Chloride
;
_journal_issue 12
_journal_name_full 'Acta Crystallographica Section C'
_journal_page_first 1784
_journal_page_last 1787
_journal_paper_doi 10.1107/S010827019800955X
_journal_volume 54
_journal_year 1998
_chemical_formula_iupac '[Y (C3 H5 O3)2 (H2 O1)2] Br'
_chemical_formula_moiety '(C6 H14 O8 Y) Br'
_chemical_formula_structural '(Y (C3 H5 O3)2 (O H2)2) Br'
_chemical_formula_sum 'C6 H14 Br O8 Y'
_chemical_formula_weight 382.99
_chemical_name_systematic
;
 Catena-[bis(3-hydroxypropionato)diaquoyttrium(III)] Bromide
;
_space_group_IT_number 14
_symmetry_cell_setting monoclinic
_symmetry_space_group_name_Hall '-P 2yn'
_symmetry_space_group_name_H-M 'P 1 21/n 1'
_audit_creation_method SHELXL
_cell_angle_alpha 90.00
_cell_angle_beta 90.65(2)
_cell_angle_gamma 90.00
_cell_formula_units_Z 4
_cell_length_a 10.258(2)
_cell_length_b 6.9198(9)
_cell_length_c 17.660(4)
_cell_measurement_reflns_used 25
_cell_measurement_temperature 293(2)
_cell_measurement_theta_max 18
_cell_measurement_theta_min 14
_cell_volume 1253.5(4)
_computing_cell_refinement 'CAD-4 Software'
_computing_data_collection 'CAD-4 Software (Enraf-Nonius, 1989)'
_computing_data_reduction 'PROCESS MolEN (Fair, 1990)'
_computing_molecular_graphics 'SHELXTL-Plus (Sheldrick, 1994)'
_computing_publication_material SHELXTL-Plus
_computing_structure_refinement 'LSFM MolEN (Fair, 1990)'
_computing_structure_solution 'SIR88 (Burla et al., 1989)'
_diffrn_ambient_temperature 293(2)
_diffrn_measurement_device 'Enraf-Nonius CAD-4'
_diffrn_measurement_method '\q/2\q scans'
_diffrn_radiation_monochromator graphite
_diffrn_radiation_source 'fine-focus sealed tube'
_diffrn_radiation_type MoK\a
_diffrn_radiation_wavelength 0.71073
_diffrn_reflns_av_R_equivalents 0.031
_diffrn_reflns_limit_h_max 12
_diffrn_reflns_limit_h_min 0
_diffrn_reflns_limit_k_max 8
_diffrn_reflns_limit_k_min 0
_diffrn_reflns_limit_l_max 21
_diffrn_reflns_limit_l_min -21
_diffrn_reflns_number 2840
_diffrn_reflns_theta_max 25.95
_diffrn_reflns_theta_min 2.28
_diffrn_standards_decay_% -2.4
_diffrn_standards_interval_time 120
_diffrn_standards_number 2
_exptl_absorpt_coefficient_mu 7.862
_exptl_absorpt_correction_T_max 0.284
_exptl_absorpt_correction_T_min 0.0946
_exptl_absorpt_correction_type '\y scan'
_exptl_absorpt_process_details '(North et al., 1968)'
_exptl_crystal_colour Colourless
_exptl_crystal_density_diffrn 2.029
_exptl_crystal_density_meas 2.1
_exptl_crystal_density_method flotation
_exptl_crystal_description Plate
_exptl_crystal_F_000 752
_exptl_crystal_size_max 0.40
_exptl_crystal_size_mid 0.30
_exptl_crystal_size_min 0.16
_refine_diff_density_max 0.62
_refine_diff_density_min -0.71
_refine_ls_extinction_method none
_refine_ls_goodness_of_fit_all 1.052
_refine_ls_goodness_of_fit_ref 1.086
_refine_ls_hydrogen_treatment 'H atoms riding'
_refine_ls_matrix_type full
_refine_ls_number_parameters 145
_refine_ls_number_reflns 2466
_refine_ls_number_restraints 0
_refine_ls_R_factor_all 0.0821
_refine_ls_R_factor_gt 0.0499
_refine_ls_shift/esd_mean 0.000
_refine_ls_shift/su_max 0.000
_refine_ls_structure_factor_coef Fsqd
_refine_ls_weighting_details 'w = 1/[\s^2^(Fo^2^)+(0.0954P)^2^+6.3305P] where P=(Fo^2^+2Fc^2^)/3'
_refine_ls_weighting_scheme calc
_refine_ls_wR_factor_all 0.1513
_refine_ls_wR_factor_ref 0.1356
_reflns_number_gt 1891
_reflns_number_total 2466
_reflns_threshold_expression I>2\s(I)
_cod_data_source_file fg1475.cif
_cod_data_source_block 1
_cod_depositor_comments
;
The following automatic conversions were performed:
'_symmetry_cell_setting' value 'Monoclinic' changed to 'monoclinic'
according to '/home/saulius/struct/CIF-dictionaries/cif_core.dic'
dictionary named 'cif_core.dic' version 2.4.1 from 2010-06-29.

Automatic conversion script
Id: cif_fix_enum 1527 2010-12-29 10:47:43Z saulius 

The following automatic conversions were performed:

'_symmetry_cell_setting' value 'Monoclinic' changed to 'monoclinic'
according to /home/saulius/struct/CIF-dictionaries/cif_core.dic
dictionary named 'cif_core.dic' version 2.4.1 from 2010-06-29.

Automatic conversion script
Id: cif_fix_values 1715 2011-07-08 13:25:40Z adriana 

The following automatic conversions were performed:

'_refine_ls_weighting_scheme' value 'calc w =
1/[\s^2^(Fo^2^)+(0.0954P)^2^+6.3305P] where P=(Fo^2^+2Fc^2^)/3' was
changed to 'calc'. New tag '_refine_ls_weighting_details' was
created. The value of the new tag was set to 'w =
1/[\s^2^(Fo^2^)+(0.0954P)^2^+6.3305P] where P=(Fo^2^+2Fc^2^)/3'.

Automatic conversion script
Id: cif_fix_values 3143 2015-03-26 13:38:13Z robertas 
;
_cod_original_cell_volume 1253.6(4)
_cod_original_sg_symbol_H-M 'P 21/n'
_cod_database_code 2007921

loop_
_symmetry_equiv_pos_as_xyz
'x, y, z'
'-x+1/2, y+1/2, -z+1/2'
'-x, -y, -z'
'x-1/2, -y-1/2, z-1/2'

loop_
_atom_site_aniso_label
_atom_site_aniso_U_11
_atom_site_aniso_U_22
_atom_site_aniso_U_33
_atom_site_aniso_U_12
_atom_site_aniso_U_13
_atom_site_aniso_U_23
Y 0.0132(3) 0.0233(3) 0.0136(3) 0.0003(2) 0.0012(2) 0.0004(2)
Br 0.0243(3) 0.0568(3) 0.0276(2) 0.0026(2) -0.0073(2) -0.0044(2)
O1 0.021(3) 0.028(2) 0.0180(10) 0.0010(10) 0.0040(10) -0.0020(10)
O2 0.019(2) 0.035(2) 0.025(2) 0.000(2) -0.0020(10) 0.0060(10)
O3 0.024(2) 0.041(2) 0.0230(10) 0.0110(10) 0.0010(10) -0.007(2)
O4 0.024(2) 0.049(2) 0.0220(10) -0.010(2) -0.0030(10) 0.015(2)
O5 0.022(2) 0.058(2) 0.024(2) 0.011(2) -0.0020(10) -0.013(2)
O6 0.034(2) 0.039(2) 0.0190(10) -0.0080(10) -0.0060(10) 0.016(2)
O7 0.022(2) 0.035(2) 0.025(2) -0.0090(10) 0.0060(10) -0.002(2)
O8 0.036(2) 0.027(2) 0.0200(10) 0.0010(10) 0.0000(10) -0.012(2)
C1 0.018(2) 0.026(2) 0.020(2) -0.004(2) -0.004(2) 0.002(2)
C2 0.032(3) 0.042(3) 0.029(2) -0.013(2) -0.011(2) 0.018(2)
C3 0.036(4) 0.036(3) 0.028(2) -0.002(2) -0.006(2) 0.022(3)
C4 0.024(2) 0.017(2) 0.020(2) 0.004(2) 0.001(2) -0.003(2)
C5 0.038(3) 0.036(3) 0.028(2) -0.007(2) 0.005(2) -0.016(2)
C6 0.044(3) 0.025(2) 0.026(2) -0.006(2) 0.006(2) -0.011(2)

loop_
_atom_site_label
_atom_site_fract_x
_atom_site_fract_y
_atom_site_fract_z
_atom_site_U_iso_or_equiv
_atom_site_thermal_displace_type
_atom_site_calc_flag
_atom_site_refinement_flags
_atom_site_occupancy
_atom_site_disorder_group
_atom_site_type_symbol
Y 0.36420(5) 0.03297(9) 0.62639(3) 0.0101(2) Uani d . 1 . Y
Br 0.63035(7) 0.34721(13) 0.86188(4) 0.0297(3) Uani d . 1 . Br
O1 0.4718(4) 0.2175(7) 0.5352(2) 0.0152(9) Uani d . 1 . O
O2 0.5578(5) -0.1432(7) 0.6136(3) 0.0204(10) Uani d . 1 . O
H2w1 0.5647 -0.1686 0.5630 0.024 Uiso d R 1 . H
H2w2 0.6472 -0.1537 0.6378 0.024 Uiso d R 1 . H
O3 0.0922(5) 0.4154(8) 0.7536(3) 0.0219(11) Uani d . 1 . O
O4 0.2500(5) 0.2639(8) 0.6932(3) 0.0261(12) Uani d . 1 . O
O5 0.1885(5) -0.1665(8) 0.6584(3) 0.0291(13) Uani d . 1 . O
H5w1 0.1901 -0.2025 0.7103 0.035 Uiso d R 1 . H
H5w2 0.0990 -0.1610 0.6368 0.035 Uiso d R 1 . H
O6 0.1946(5) 0.1547(8) 0.5452(3) 0.0246(12) Uani d . 1 . O
H6O 0.1916 0.0930 0.4975 0.030 Uiso d R 1 . H
O7 0.6619(4) 0.1784(7) 0.4775(3) 0.0211(11) Uani d . 1 . O
O8 0.5253(5) 0.2320(7) 0.6892(2) 0.0210(11) Uani d . 1 . O
H8O 0.5478 0.2153 0.7405 0.025 Uiso d R 1 . H
C1 0.1379(6) 0.3426(9) 0.6953(3) 0.0138(13) Uani d . 1 . C
C2 0.0542(7) 0.3446(12) 0.6246(4) 0.027(2) Uani d . 1 . C
H2A -0.0046 0.2350 0.6259 0.032 Uiso calc R 1 . H
H2B 0.0015 0.4611 0.6245 0.032 Uiso calc R 1 . H
C3 0.1296(9) 0.3371(12) 0.5530(4) 0.034(2) Uani d . 1 . C
H3A 0.0709 0.3566 0.5102 0.040 Uiso calc R 1 . H
H3B 0.1935 0.4403 0.5529 0.040 Uiso calc R 1 . H
C4 0.5945(6) 0.2429(9) 0.5306(3) 0.0132(13) Uani d . 1 . C
C5 0.6625(8) 0.3575(12) 0.5919(4) 0.027(2) Uani d . 1 . C
H5A 0.7367 0.2839 0.6106 0.032 Uiso calc R 1 . H
H5B 0.6955 0.4763 0.5702 0.032 Uiso calc R 1 . H
C6 0.5763(8) 0.4065(11) 0.6574(4) 0.025(2) Uani d . 1 . C
H6A 0.6260 0.4765 0.6955 0.030 Uiso calc R 1 . H
H6B 0.5052 0.4885 0.6402 0.030 Uiso calc R 1 . H

loop_
_atom_type_symbol
_atom_type_description
_atom_type_scat_dispersion_real
_atom_type_scat_dispersion_imag
_atom_type_scat_source
C C 0.0033 0.0016 'International Tables Vol C Tables 4.2.6.8 and 6.1.1.4'
H H 0.0000 0.0000 'International Tables Vol C Tables 4.2.6.8 and 6.1.1.4'
O O 0.0106 0.0060 'International Tables Vol C Tables 4.2.6.8 and 6.1.1.4'
Br Br -0.2901 2.4595 'International Tables Vol C Tables 4.2.6.8 and 6.1.1.4'
Y Y -2.7962 3.5667 'International Tables Vol C Tables 4.2.6.8 and 6.1.1.4'

loop_
_geom_angle_atom_site_label_1
_geom_angle_atom_site_label_2
_geom_angle_atom_site_label_3
_geom_angle_site_symmetry_1
_geom_angle_site_symmetry_3
_geom_angle
O3 Y O4 2_546 . 82.5(2)
O3 Y O1 2_546 . 137.4(2)
O4 Y O1 . . 102.7(2)
O3 Y O2 2_546 . 75.5(2)
O4 Y O2 . . 147.5(2)
O1 Y O2 . . 79.1(2)
O3 Y O5 2_546 . 73.3(2)
O4 Y O5 . . 83.6(2)
O1 Y O5 . . 148.9(2)
O2 Y O5 . . 111.8(2)
O3 Y O7 2_546 3_656 120.9(2)
O4 Y O7 . 3_656 140.5(2)
O1 Y O7 . 3_656 81.6(2)
O2 Y O7 . 3_656 72.0(2)
O5 Y O7 . 3_656 75.0(2)
O3 Y O6 2_546 . 143.6(2)
O4 Y O6 . . 72.2(2)
O1 Y O6 . . 75.0(2)
O2 Y O6 . . 137.4(2)
O5 Y O6 . . 78.2(2)
O7 Y O6 3_656 . 71.2(2)
O3 Y O8 2_546 . 69.8(2)
O4 Y O8 . . 73.7(2)
O1 Y O8 . . 71.3(2)
O2 Y O8 . . 76.4(2)
O5 Y O8 . . 138.6(2)
O7 Y O8 3_656 . 141.5(2)
O6 Y O8 . . 124.3(2)
C4 O1 Y . . 126.3(4)
H2w1 O2 H2w2 . . 108.6
H2w1 O2 Y . . 105.63(12)
H2w2 O2 Y . . 139.73(12)
C1 O3 Y . 2_556 146.3(4)
C1 O4 Y . . 140.6(4)
H5w1 O5 H5w2 . . 112.8
H5w1 O5 Y . . 112.47(12)
H5w2 O5 Y . . 126.58(13)
H6O O6 C3 . . 118.2(3)
H6O O6 Y . . 113.01(11)
C3 O6 Y . . 126.0(4)
C4 O7 Y . 3_656 138.1(4)
H8O O8 C6 . . 113.3(4)
H8O O8 Y . . 122.19(11)
C6 O8 Y . . 123.5(4)
O3 C1 O4 . . 123.1(6)
O3 C1 C2 . . 117.8(6)
O4 C1 C2 . . 119.2(5)
C3 C2 C1 . . 113.9(6)
O6 C3 C2 . . 111.0(6)
O7 C4 O1 . . 123.5(6)
O7 C4 C5 . . 118.0(6)
O1 C4 C5 . . 118.5(5)
C6 C5 C4 . . 113.6(6)
O8 C6 C5 . . 109.4(6)

loop_
_geom_bond_atom_site_label_1
_geom_bond_atom_site_label_2
_geom_bond_site_symmetry_2
_geom_bond_distance
_geom_bond_publ_flag
Y O3 2_546 2.309(5) y
Y O4 . 2.313(5) y
Y O1 . 2.342(4) y
Y O2 . 2.343(5) y
Y O5 . 2.344(5) y
Y O7 3_656 2.359(5) y
Y O6 . 2.395(5) y
Y O8 . 2.412(5) y
O1 C4 . 1.274(8) ?
O2 H2w1 . 0.91 ?
O2 H2w2 . 1.01 ?
O3 C1 . 1.244(8) ?
O3 Y 2_556 2.309(5) ?
O4 C1 . 1.273(8) ?
O5 H5w1 . 0.95 ?
O5 H5w2 . 0.99 ?
O6 H6O . 0.94 ?
O6 C3 . 1.435(9) ?
O7 C4 . 1.253(7) ?
O7 Y 3_656 2.359(5) ?
O8 H8O . 0.94 ?
O8 C6 . 1.434(8) ?
C1 C2 . 1.507(9) ?
C2 C3 . 1.491(10) ?
C4 C5 . 1.507(9) ?
C5 C6 . 1.502(10) ?

loop_
_geom_hbond_atom_site_label_D
_geom_hbond_atom_site_label_H
_geom_hbond_atom_site_label_A
_geom_hbond_site_symmetry_D
_geom_hbond_site_symmetry_H
_geom_hbond_site_symmetry_A
_geom_hbond_distance_DH
_geom_hbond_distance_HA
_geom_hbond_distance_DA
_geom_hbond_angle_DHA
_geom_hbond_publ_flag
O2 H2w1 O1 1_555 1_555 3_656 0.91 1.80 2.693(8) 164 y
O2 H2w2 Br 1_555 1_555 2_646 1.01 2.28 3.223(8) 155 y
O5 H5w1 O4 1_555 1_555 2_546 0.95 1.82 2.729(8) 160 y
O5 H5w2 Br 1_555 1_555 2_546 0.99 2.36 3.291(8) 157 y
O6 H6O Br 1_555 1_555 4_565 0.95 2.50 3.296(8) 141 y
O8 H8O Br 1_555 1_555 1_555 0.94 2.47 3.320(8) 150 y
